data_7019613
loop_
_publ_author_name
'Richards, Anne F.'
'Aprile, Antonino'
'Hogan, Conor F.'

_publ_section_title
;
 A 1D Schiff base zinc polymer as a versatile metallo-ligand for the
 synthesis of polynuclear zinc cages.
;
_journal_issue 27
_journal_name_full 'Dalton transactions (Cambridge, England : 2003)'
_journal_page_first 8361
_journal_page_last 8367
_journal_paper_doi 10.1039/c2dt30715d
_journal_volume 41
_journal_year 2012
_chemical_formula_sum 'C28 H46 Cd I4 N4 O4 Zn4'
_chemical_formula_weight 1384.17
_chemical_name_common '[(NONO)2Zn4(OEt)2CdI4]'
_chemical_name_systematic
;
?
;
_space_group_IT_number 14
_symmetry_cell_setting monoclinic
_symmetry_space_group_name_Hall '-P 2ybc'
_symmetry_space_group_name_H-M 'P 1 21/c 1'
_atom_sites_solution_hydrogens geom
_atom_sites_solution_primary direct
_atom_sites_solution_secondary difmap
_audit_creation_method SHELXL-97
_cell_angle_alpha 90.00
_cell_angle_beta 92.250(2)
_cell_angle_gamma 90.00
_cell_formula_units_Z 4
_cell_length_a 8.8739(2)
_cell_length_b 17.6026(5)
_cell_length_c 26.5306(5)
_cell_measurement_reflns_used 4369
_cell_measurement_temperature 173(2)
_cell_measurement_theta_max 74.1346
_cell_measurement_theta_min 3.0110
_cell_volume 4140.98(17)
_computing_cell_refinement
;
CrysAlisPro, Oxford Diffraction Ltd.,
Version 1.171.34.40 (release 27-08-2010 CrysAlis171 .NET)
(compiled Aug 27 2010,11:50:40)
;
_computing_data_collection
;
CrysAlisPro, Oxford Diffraction Ltd.,
Version 1.171.34.40 (release 27-08-2010 CrysAlis171 .NET)
(compiled Aug 27 2010,11:50:40)
;
_computing_data_reduction
;
CrysAlisPro, Oxford Diffraction Ltd.,
Version 1.171.34.40 (release 27-08-2010 CrysAlis171 .NET)
(compiled Aug 27 2010,11:50:40)
;
_computing_molecular_graphics 'SHELXTL 5.1, XP (Sheldrick, 1994)'
_computing_publication_material SHELXL-97
_computing_structure_refinement 'SHELXL-97 (Sheldrick, 2008)'
_computing_structure_solution 'SHELXS-97 (Sheldrick, 2008)'
_diffrn_ambient_temperature 173(2)
_diffrn_measured_fraction_theta_full 0.997
_diffrn_measured_fraction_theta_max 0.999
_diffrn_measurement_device_type 'Xcalibur, Atlas, Gemini'
_diffrn_measurement_method \w
_diffrn_radiation_monochromator graphite
_diffrn_radiation_source 'Enhance (Cu) X-ray Source'
_diffrn_radiation_type CuK\a
_diffrn_radiation_wavelength 1.54184
_diffrn_reflns_av_R_equivalents 0.0540
_diffrn_reflns_av_sigmaI/netI 0.0704
_diffrn_reflns_limit_h_max 10
_diffrn_reflns_limit_h_min -9
_diffrn_reflns_limit_k_max 14
_diffrn_reflns_limit_k_min -21
_diffrn_reflns_limit_l_max 23
_diffrn_reflns_limit_l_min -31
_diffrn_reflns_number 16560
_diffrn_reflns_theta_full 33.50
_diffrn_reflns_theta_max 67.50
_diffrn_reflns_theta_min 3.01
_exptl_absorpt_coefficient_mu 30.323
_exptl_absorpt_correction_type none
_exptl_absorpt_process_details 'not measured'
_exptl_crystal_colour yellow
_exptl_crystal_density_diffrn 2.220
_exptl_crystal_density_method 'not measured'
_exptl_crystal_description block
_exptl_crystal_F_000 2616
_exptl_crystal_size_max 0.01
_exptl_crystal_size_mid 0.01
_exptl_crystal_size_min 0.01
_refine_diff_density_max 1.470
_refine_diff_density_min -1.115
_refine_diff_density_rms 0.198
_refine_ls_extinction_method none
_refine_ls_goodness_of_fit_ref 0.956
_refine_ls_hydrogen_treatment constr
_refine_ls_matrix_type full
_refine_ls_number_parameters 416
_refine_ls_number_reflns 7449
_refine_ls_number_restraints 0
_refine_ls_restrained_S_all 0.956
_refine_ls_R_factor_all 0.0709
_refine_ls_R_factor_gt 0.0469
_refine_ls_shift/su_max 0.001
_refine_ls_shift/su_mean 0.000
_refine_ls_structure_factor_coef Fsqd
_refine_ls_weighting_details 'calc w=1/[\s^2^(Fo^2^)+(0.0483P)^2^+0.0000P] where P=(Fo^2^+2Fc^2^)/3'
_refine_ls_weighting_scheme calc
_refine_ls_wR_factor_gt 0.1014
_refine_ls_wR_factor_ref 0.1120
_reflns_number_gt 5475
_reflns_number_total 7449
_reflns_threshold_expression >2sigma(I)
_cod_data_source_file c2dt30715d.txt
_cod_data_source_block g:\ltuxra~1\nono~1\zncage~1\ar306z~1\ar306a
_cod_depositor_comments
;
The following automatic conversions were performed:

'_symmetry_cell_setting' value 'Monoclinic' changed to 'monoclinic'
according to /home/saulius/struct/CIF-dictionaries/cif_core.dic
dictionary named 'cif_core.dic' version 2.4.1 from 2010-06-29.

Automatic conversion script
Id: cif_fix_values 1891 2012-01-12 08:04:46Z andrius 
;
_cod_original_sg_symbol_H-M 'P 2 1 / c'
_cod_database_code 7019613

loop_
_symmetry_equiv_pos_as_xyz
'x, y, z'
'-x, y+1/2, -z+1/2'
'-x, -y, -z'
'x, -y-1/2, z-1/2'

loop_
_atom_site_label
_atom_site_type_symbol
_atom_site_fract_x
_atom_site_fract_y
_atom_site_fract_z
_atom_site_U_iso_or_equiv
_atom_site_adp_type
_atom_site_occupancy
_atom_site_symmetry_multiplicity
_atom_site_calc_flag
_atom_site_refinement_flags
I1 I 0.09508(7) 0.92157(3) 0.457633(18) 0.03223(15) Uani 1 1 d .
I2 I 0.38106(7) 0.74094(3) 0.382788(19) 0.03388(15) Uani 1 1 d .
I3 I -0.13317(7) 0.73452(4) 0.36523(2) 0.04302(18) Uani 1 1 d .
I4 I 0.13259(7) 0.93880(3) 0.300408(18) 0.03014(14) Uani 1 1 d .
Cd1 Cd 0.11962(7) 0.82637(4) 0.37486(2) 0.02879(15) Uani 1 1 d .
Zn1 Zn 0.21273(13) 0.83727(6) 0.53439(4) 0.0269(3) Uani 1 1 d .
Zn2 Zn 0.41149(13) 0.71123(7) 0.48547(4) 0.0323(3) Uani 1 1 d .
Zn3 Zn 0.02058(13) 0.86089(6) 0.22065(4) 0.0262(3) Uani 1 1 d .
Zn4 Zn -0.17178(13) 0.72578(7) 0.26235(4) 0.0296(3) Uani 1 1 d .
O1 O 0.4272(7) 0.8169(3) 0.5148(2) 0.0310(14) Uani 1 1 d .
O2 O 0.1993(6) 0.7273(3) 0.5100(2) 0.0289(13) Uani 1 1 d .
O3 O 0.0403(6) 0.7495(3) 0.2400(2) 0.0291(13) Uani 1 1 d .
O4 O -0.1912(6) 0.8364(3) 0.2411(2) 0.0280(13) Uani 1 1 d .
N1 N 0.2833(9) 0.9147(4) 0.5855(2) 0.0324(17) Uani 1 1 d .
N2 N 0.0426(9) 0.8208(4) 0.5811(2) 0.0319(17) Uani 1 1 d .
N3 N 0.1891(9) 0.8492(5) 0.1721(2) 0.0346(18) Uani 1 1 d .
N4 N -0.0605(9) 0.9373(4) 0.1696(2) 0.0351(18) Uani 1 1 d .
C1 C 0.5380(11) 0.8676(6) 0.5208(4) 0.042(2) Uani 1 1 d .
C2 C 0.5288(12) 0.9269(7) 0.5530(4) 0.054(3) Uani 1 1 d .
H2 H 0.6120 0.9609 0.5533 0.065 Uiso 1 1 calc R
C3 C 0.4121(12) 0.9461(6) 0.5868(4) 0.043(3) Uani 1 1 d .
C4 C 0.6703(11) 0.8538(7) 0.4899(4) 0.054(3) Uani 1 1 d .
H4A H 0.7064 0.8017 0.4954 0.081 Uiso 1 1 calc R
H4B H 0.7506 0.8897 0.4996 0.081 Uiso 1 1 calc R
H4C H 0.6415 0.8607 0.4542 0.081 Uiso 1 1 calc R
C5 C 0.4499(16) 1.0093(8) 0.6256(4) 0.076(4) Uani 1 1 d .
H5A H 0.3741 1.0497 0.6223 0.114 Uiso 1 1 calc R
H5B H 0.5497 1.0303 0.6193 0.114 Uiso 1 1 calc R
H5C H 0.4498 0.9881 0.6597 0.114 Uiso 1 1 calc R
C6 C 0.1671(12) 0.9329(6) 0.6225(3) 0.045(3) Uani 1 1 d .
H6A H 0.1412 0.9875 0.6199 0.054 Uiso 1 1 calc R
H6B H 0.2092 0.9235 0.6571 0.054 Uiso 1 1 calc R
C7 C 0.0248(11) 0.8859(6) 0.6139(3) 0.037(2) Uani 1 1 d .
H7A H -0.0090 0.8678 0.6469 0.044 Uiso 1 1 calc R
H7B H -0.0556 0.9190 0.5991 0.044 Uiso 1 1 calc R
C8 C 0.0803(10) 0.6852(5) 0.5154(3) 0.0291(19) Uani 1 1 d .
C9 C -0.0355(11) 0.7014(6) 0.5462(3) 0.038(2) Uani 1 1 d .
H9 H -0.1158 0.6657 0.5457 0.046 Uiso 1 1 calc R
C10 C -0.0516(10) 0.7659(6) 0.5793(3) 0.033(2) Uani 1 1 d .
C11 C 0.0790(12) 0.6133(6) 0.4850(3) 0.043(2) Uani 1 1 d .
H11A H 0.0787 0.6258 0.4490 0.064 Uiso 1 1 calc R
H11B H -0.0114 0.5838 0.4921 0.064 Uiso 1 1 calc R
H11C H 0.1690 0.5833 0.4941 0.064 Uiso 1 1 calc R
C12 C -0.1865(12) 0.7636(7) 0.6116(4) 0.052(3) Uani 1 1 d .
H12A H -0.1539 0.7527 0.6466 0.078 Uiso 1 1 calc R
H12B H -0.2558 0.7238 0.5993 0.078 Uiso 1 1 calc R
H12C H -0.2380 0.8128 0.6100 0.078 Uiso 1 1 calc R
C13 C 0.1580(10) 0.7063(5) 0.2319(3) 0.031(2) Uani 1 1 d .
C14 C 0.2693(11) 0.7258(6) 0.1999(3) 0.036(2) Uani 1 1 d .
H14 H 0.3490 0.6901 0.1974 0.043 Uiso 1 1 calc R
C15 C 0.2814(10) 0.7925(6) 0.1699(3) 0.035(2) Uani 1 1 d .
C16 C 0.1596(12) 0.6313(6) 0.2582(4) 0.046(3) Uani 1 1 d .
H16A H 0.1397 0.6388 0.2939 0.069 Uiso 1 1 calc R
H16B H 0.2587 0.6074 0.2552 0.069 Uiso 1 1 calc R
H16C H 0.0817 0.5984 0.2428 0.069 Uiso 1 1 calc R
C17 C 0.4103(12) 0.7932(7) 0.1343(4) 0.054(3) Uani 1 1 d .
H17A H 0.3699 0.7937 0.0994 0.080 Uiso 1 1 calc R
H17B H 0.4724 0.7477 0.1399 0.080 Uiso 1 1 calc R
H17C H 0.4721 0.8386 0.1405 0.080 Uiso 1 1 calc R
C18 C 0.1988(12) 0.9181(6) 0.1425(3) 0.043(3) Uani 1 1 d .
H18A H 0.2457 0.9061 0.1102 0.052 Uiso 1 1 calc R
H18B H 0.2649 0.9549 0.1609 0.052 Uiso 1 1 calc R
C19 C 0.0488(12) 0.9538(6) 0.1317(3) 0.045(3) Uani 1 1 d .
H19A H 0.0619 1.0096 0.1294 0.054 Uiso 1 1 calc R
H19B H 0.0086 0.9357 0.0985 0.054 Uiso 1 1 calc R
C20 C -0.3097(10) 0.8805(5) 0.2327(3) 0.033(2) Uani 1 1 d .
C21 C -0.3116(11) 0.9389(5) 0.1989(3) 0.040(2) Uani 1 1 d .
H21 H -0.4008 0.9688 0.1976 0.047 Uiso 1 1 calc R
C22 C -0.1988(12) 0.9613(5) 0.1653(3) 0.035(2) Uani 1 1 d .
C23 C -0.4425(11) 0.8610(6) 0.2618(4) 0.046(3) Uani 1 1 d .
H23A H -0.4716 0.8082 0.2549 0.069 Uiso 1 1 calc R
H23B H -0.5264 0.8947 0.2519 0.069 Uiso 1 1 calc R
H23C H -0.4177 0.8671 0.2979 0.069 Uiso 1 1 calc R
C24 C -0.2476(15) 1.0155(7) 0.1231(4) 0.067(4) Uani 1 1 d .
H24A H -0.1758 1.0577 0.1219 0.100 Uiso 1 1 calc R
H24B H -0.3483 1.0354 0.1294 0.100 Uiso 1 1 calc R
H24C H -0.2502 0.9884 0.0908 0.100 Uiso 1 1 calc R
C25 C 0.5344(12) 0.6223(6) 0.5029(4) 0.049(3) Uani 1 1 d .
H25A H 0.6019 0.6358 0.5321 0.059 Uiso 1 1 calc R
H25B H 0.4662 0.5817 0.5141 0.059 Uiso 1 1 calc R
C26 C 0.6299(13) 0.5898(7) 0.4626(4) 0.063(3) Uani 1 1 d .
H26A H 0.5665 0.5792 0.4323 0.094 Uiso 1 1 calc R
H26B H 0.6769 0.5425 0.4748 0.094 Uiso 1 1 calc R
H26C H 0.7086 0.6263 0.4544 0.094 Uiso 1 1 calc R
C27 C -0.3049(12) 0.6442(5) 0.2357(4) 0.043(2) Uani 1 1 d .
H27A H -0.3839 0.6674 0.2132 0.052 Uiso 1 1 calc R
H27B H -0.2446 0.6099 0.2147 0.052 Uiso 1 1 calc R
C28 C -0.3811(16) 0.5968(7) 0.2749(5) 0.082(5) Uani 1 1 d .
H28A H -0.4381 0.5556 0.2582 0.124 Uiso 1 1 calc R
H28B H -0.4500 0.6289 0.2935 0.124 Uiso 1 1 calc R
H28C H -0.3046 0.5752 0.2984 0.124 Uiso 1 1 calc R

loop_
_atom_site_aniso_label
_atom_site_aniso_U_11
_atom_site_aniso_U_22
_atom_site_aniso_U_33
_atom_site_aniso_U_23
_atom_site_aniso_U_13
_atom_site_aniso_U_12
I1 0.0494(4) 0.0292(3) 0.0184(2) -0.0007(2) 0.0046(2) 0.0094(3)
I2 0.0384(3) 0.0380(3) 0.0258(3) -0.0019(2) 0.0086(2) 0.0077(3)
I3 0.0435(4) 0.0597(4) 0.0261(3) 0.0089(3) 0.0051(3) -0.0179(3)
I4 0.0442(3) 0.0260(3) 0.0204(2) 0.0003(2) 0.0035(2) -0.0053(3)
Cd1 0.0356(3) 0.0290(3) 0.0221(3) -0.0001(2) 0.0052(2) 0.0000(3)
Zn1 0.0352(6) 0.0264(6) 0.0194(5) -0.0019(5) 0.0057(5) -0.0009(5)
Zn2 0.0360(7) 0.0310(6) 0.0302(6) 0.0033(5) 0.0079(5) 0.0072(5)
Zn3 0.0345(6) 0.0246(6) 0.0201(5) 0.0027(5) 0.0071(5) -0.0028(5)
Zn4 0.0341(7) 0.0246(6) 0.0305(6) 0.0042(5) 0.0056(5) -0.0053(5)
O1 0.033(3) 0.031(3) 0.029(3) 0.000(3) 0.001(3) -0.002(3)
O2 0.035(3) 0.020(3) 0.032(3) -0.005(3) 0.012(3) -0.004(3)
O3 0.027(3) 0.027(3) 0.035(3) 0.005(3) 0.011(3) 0.002(3)
O4 0.029(3) 0.023(3) 0.032(3) 0.001(3) 0.008(3) 0.000(3)
N1 0.044(5) 0.030(4) 0.022(3) -0.005(3) -0.008(3) 0.005(4)
N2 0.044(5) 0.029(4) 0.023(3) -0.002(3) 0.016(3) 0.004(4)
N3 0.042(5) 0.039(5) 0.024(3) -0.005(3) 0.015(3) -0.013(4)
N4 0.050(5) 0.035(4) 0.021(3) 0.003(3) 0.004(3) -0.011(4)
C1 0.035(6) 0.049(6) 0.043(5) 0.000(5) -0.001(5) -0.002(5)
C2 0.039(6) 0.060(7) 0.064(7) -0.016(6) 0.000(5) -0.009(6)
C3 0.055(7) 0.032(5) 0.040(5) -0.005(4) -0.024(5) 0.003(5)
C4 0.043(6) 0.059(7) 0.061(7) -0.005(6) 0.004(5) -0.013(6)
C5 0.096(10) 0.059(8) 0.070(8) -0.029(7) -0.023(7) -0.014(8)
C6 0.072(7) 0.041(6) 0.022(4) -0.001(4) -0.004(5) 0.021(6)
C7 0.052(6) 0.037(5) 0.022(4) -0.002(4) 0.005(4) 0.009(5)
C8 0.037(5) 0.024(4) 0.026(4) 0.000(4) 0.007(4) 0.004(4)
C9 0.043(6) 0.040(6) 0.033(5) -0.001(4) 0.008(4) 0.004(5)
C10 0.037(5) 0.039(5) 0.024(4) 0.009(4) 0.010(4) 0.004(4)
C11 0.054(6) 0.033(5) 0.042(5) -0.003(5) 0.014(5) -0.006(5)
C12 0.050(6) 0.067(8) 0.041(5) 0.004(6) 0.028(5) 0.011(6)
C13 0.033(5) 0.035(5) 0.025(4) -0.006(4) -0.004(4) 0.003(4)
C14 0.038(5) 0.035(5) 0.036(5) -0.010(4) 0.003(4) 0.003(4)
C15 0.034(5) 0.043(6) 0.030(4) -0.016(4) 0.007(4) -0.005(5)
C16 0.052(7) 0.042(6) 0.044(5) -0.007(5) 0.002(5) 0.005(5)
C17 0.054(7) 0.069(8) 0.039(5) -0.017(6) 0.015(5) -0.018(6)
C18 0.059(7) 0.046(6) 0.027(4) 0.010(4) 0.015(5) -0.017(5)
C19 0.076(8) 0.033(5) 0.027(4) 0.012(4) 0.016(5) -0.011(5)
C20 0.029(5) 0.025(5) 0.044(5) -0.011(4) 0.000(4) 0.004(4)
C21 0.041(6) 0.032(5) 0.045(5) 0.000(5) -0.012(5) 0.018(5)
C22 0.059(7) 0.028(5) 0.016(4) 0.002(4) -0.004(4) -0.006(5)
C23 0.036(6) 0.034(5) 0.070(7) -0.016(5) 0.005(5) 0.001(5)
C24 0.101(10) 0.050(7) 0.048(6) 0.018(6) -0.010(6) 0.007(7)
C25 0.046(6) 0.044(6) 0.057(6) 0.016(5) 0.001(5) 0.016(5)
C26 0.070(8) 0.049(7) 0.069(7) -0.007(6) 0.012(7) 0.017(6)
C27 0.053(6) 0.029(5) 0.048(5) -0.010(5) 0.001(5) -0.004(5)
C28 0.110(11) 0.060(8) 0.081(9) -0.027(7) 0.059(8) -0.059(8)

loop_
_atom_type_symbol
_atom_type_description
_atom_type_scat_dispersion_real
_atom_type_scat_dispersion_imag
_atom_type_scat_source
C C 0.0181 0.0091 'International Tables Vol C Tables 4.2.6.8 and 6.1.1.4'
H H 0.0000 0.0000 'International Tables Vol C Tables 4.2.6.8 and 6.1.1.4'
Cd Cd 0.1185 4.6533 'International Tables Vol C Tables 4.2.6.8 and 6.1.1.4'
I I -0.3257 6.8362 'International Tables Vol C Tables 4.2.6.8 and 6.1.1.4'
N N 0.0311 0.0180 'International Tables Vol C Tables 4.2.6.8 and 6.1.1.4'
O O 0.0492 0.0322 'International Tables Vol C Tables 4.2.6.8 and 6.1.1.4'
Zn Zn -1.5491 0.6778 'International Tables Vol C Tables 4.2.6.8 and 6.1.1.4'

loop_
_geom_angle_atom_site_label_1
_geom_angle_atom_site_label_2
_geom_angle_atom_site_label_3
_geom_angle
Zn1 I1 Cd1 103.00(3)
Cd1 I2 Zn2 103.06(3)
Zn4 I3 Cd1 101.17(3)
Zn3 I4 Cd1 99.85(3)
I2 Cd1 I3 111.32(3)
I2 Cd1 I1 111.07(3)
I3 Cd1 I1 109.69(3)
I2 Cd1 I4 112.34(3)
I3 Cd1 I4 113.76(3)
I1 Cd1 I4 97.93(3)
N2 Zn1 N1 84.5(3)
N2 Zn1 O1 150.3(3)
N1 Zn1 O1 91.3(3)
N2 Zn1 O2 91.3(3)
N1 Zn1 O2 150.6(3)
O1 Zn1 O2 78.1(2)
N2 Zn1 I1 105.5(2)
N1 Zn1 I1 103.8(2)
O1 Zn1 I1 104.13(17)
O2 Zn1 I1 105.42(17)
N2 Zn1 Zn2 126.8(2)
N1 Zn1 Zn2 126.4(2)
O1 Zn1 Zn2 38.86(17)
O2 Zn1 Zn2 39.44(16)
I1 Zn1 Zn2 106.45(4)
C25 Zn2 O1 128.1(4)
C25 Zn2 O2 123.4(4)
O1 Zn2 O2 78.4(2)
C25 Zn2 I2 114.5(3)
O1 Zn2 I2 102.00(16)
O2 Zn2 I2 103.39(17)
C25 Zn2 Zn1 141.7(3)
O1 Zn2 Zn1 38.97(17)
O2 Zn2 Zn1 39.60(16)
I2 Zn2 Zn1 103.74(4)
O4 Zn3 N4 90.6(3)
O4 Zn3 N3 150.1(3)
N4 Zn3 N3 83.9(3)
O4 Zn3 O3 78.4(2)
N4 Zn3 O3 146.7(3)
N3 Zn3 O3 90.2(3)
O4 Zn3 I4 102.55(16)
N4 Zn3 I4 107.4(2)
N3 Zn3 I4 107.1(2)
O3 Zn3 I4 105.58(17)
O4 Zn3 Zn4 39.08(16)
N4 Zn3 Zn4 123.6(2)
N3 Zn3 Zn4 124.8(2)
O3 Zn3 Zn4 39.31(16)
I4 Zn3 Zn4 107.34(4)
C27 Zn4 O4 123.7(3)
C27 Zn4 O3 126.2(3)
O4 Zn4 O3 78.0(2)
C27 Zn4 I3 116.6(3)
O4 Zn4 I3 103.22(16)
O3 Zn4 I3 101.38(17)
C27 Zn4 Zn3 138.4(3)
O4 Zn4 Zn3 38.85(16)
O3 Zn4 Zn3 39.18(16)
I3 Zn4 Zn3 105.00(4)
C1 O1 Zn2 134.6(6)
C1 O1 Zn1 123.2(6)
Zn2 O1 Zn1 102.2(3)
C8 O2 Zn2 136.0(5)
C8 O2 Zn1 122.8(5)
Zn2 O2 Zn1 101.0(2)
C13 O3 Zn3 125.2(5)
C13 O3 Zn4 132.6(6)
Zn3 O3 Zn4 101.5(2)
C20 O4 Zn3 124.9(5)
C20 O4 Zn4 132.0(5)
Zn3 O4 Zn4 102.1(3)
C3 N1 C6 122.4(8)
C3 N1 Zn1 124.8(7)
C6 N1 Zn1 112.8(6)
C10 N2 C7 122.2(8)
C10 N2 Zn1 126.4(6)
C7 N2 Zn1 110.9(6)
C15 N3 C18 124.7(8)
C15 N3 Zn3 126.3(6)
C18 N3 Zn3 108.7(6)
C22 N4 C19 121.8(8)
C22 N4 Zn3 125.9(6)
C19 N4 Zn3 111.5(6)
O1 C1 C2 121.9(9)
O1 C1 C4 115.0(9)
C2 C1 C4 123.1(10)
C1 C2 C3 129.7(10)
C1 C2 H2 115.2
C3 C2 H2 115.2
N1 C3 C2 123.4(9)
N1 C3 C5 120.3(10)
C2 C3 C5 116.3(10)
C1 C4 H4A 109.5
C1 C4 H4B 109.5
H4A C4 H4B 109.5
C1 C4 H4C 109.5
H4A C4 H4C 109.5
H4B C4 H4C 109.5
C3 C5 H5A 109.5
C3 C5 H5B 109.5
H5A C5 H5B 109.5
C3 C5 H5C 109.5
H5A C5 H5C 109.5
H5B C5 H5C 109.5
N1 C6 C7 112.1(7)
N1 C6 H6A 109.2
C7 C6 H6A 109.2
N1 C6 H6B 109.2
C7 C6 H6B 109.2
H6A C6 H6B 107.9
N2 C7 C6 114.3(8)
N2 C7 H7A 108.7
C6 C7 H7A 108.7
N2 C7 H7B 108.7
C6 C7 H7B 108.7
H7A C7 H7B 107.6
O2 C8 C9 125.3(8)
O2 C8 C11 114.2(7)
C9 C8 C11 120.5(9)
C8 C9 C10 128.5(9)
C8 C9 H9 115.8
C10 C9 H9 115.8
N2 C10 C9 122.4(8)
N2 C10 C12 122.4(9)
C9 C10 C12 115.3(9)
C8 C11 H11A 109.5
C8 C11 H11B 109.5
H11A C11 H11B 109.5
C8 C11 H11C 109.5
H11A C11 H11C 109.5
H11B C11 H11C 109.5
C10 C12 H12A 109.5
C10 C12 H12B 109.5
H12A C12 H12B 109.5
C10 C12 H12C 109.5
H12A C12 H12C 109.5
H12B C12 H12C 109.5
O3 C13 C14 123.5(9)
O3 C13 C16 115.3(8)
C14 C13 C16 121.1(9)
C13 C14 C15 128.6(9)
C13 C14 H14 115.7
C15 C14 H14 115.7
N3 C15 C14 123.3(8)
N3 C15 C17 121.2(9)
C14 C15 C17 115.6(9)
C13 C16 H16A 109.5
C13 C16 H16B 109.5
H16A C16 H16B 109.5
C13 C16 H16C 109.5
H16A C16 H16C 109.5
H16B C16 H16C 109.5
C15 C17 H17A 109.5
C15 C17 H17B 109.5
H17A C17 H17B 109.5
C15 C17 H17C 109.5
H17A C17 H17C 109.5
H17B C17 H17C 109.5
N3 C18 C19 112.7(8)
N3 C18 H18A 109.1
C19 C18 H18A 109.1
N3 C18 H18B 109.1
C19 C18 H18B 109.1
H18A C18 H18B 107.8
N4 C19 C18 113.4(7)
N4 C19 H19A 108.9
C18 C19 H19A 108.9
N4 C19 H19B 108.9
C18 C19 H19B 108.9
H19A C19 H19B 107.7
O4 C20 C21 123.0(8)
O4 C20 C23 115.0(8)
C21 C20 C23 122.0(9)
C20 C21 C22 129.0(9)
C20 C21 H21 115.5
C22 C21 H21 115.5
N4 C22 C21 122.7(8)
N4 C22 C24 120.7(9)
C21 C22 C24 116.6(9)
C20 C23 H23A 109.5
C20 C23 H23B 109.5
H23A C23 H23B 109.5
C20 C23 H23C 109.5
H23A C23 H23C 109.5
H23B C23 H23C 109.5
C22 C24 H24A 109.5
C22 C24 H24B 109.5
H24A C24 H24B 109.5
C22 C24 H24C 109.5
H24A C24 H24C 109.5
H24B C24 H24C 109.5
C26 C25 Zn2 117.6(7)
C26 C25 H25A 107.9
Zn2 C25 H25A 107.9
C26 C25 H25B 107.9
Zn2 C25 H25B 107.9
H25A C25 H25B 107.2
C25 C26 H26A 109.5
C25 C26 H26B 109.5
H26A C26 H26B 109.5
C25 C26 H26C 109.5
H26A C26 H26C 109.5
H26B C26 H26C 109.5
C28 C27 Zn4 115.6(7)
C28 C27 H27A 108.4
Zn4 C27 H27A 108.4
C28 C27 H27B 108.4
Zn4 C27 H27B 108.4
H27A C27 H27B 107.5
C27 C28 H28A 109.5
C27 C28 H28B 109.5
H28A C28 H28B 109.5
C27 C28 H28C 109.5
H28A C28 H28C 109.5
H28B C28 H28C 109.5

loop_
_geom_bond_atom_site_label_1
_geom_bond_atom_site_label_2
_geom_bond_distance
I1 Zn1 2.6968(12)
I1 Cd1 2.7776(8)
I2 Cd1 2.7658(9)
I2 Zn2 2.7767(12)
I3 Zn4 2.7418(12)
I3 Cd1 2.7689(9)
I4 Zn3 2.6798(12)
I4 Cd1 2.8018(8)
Zn1 N2 2.011(7)
Zn1 N1 2.006(7)
Zn1 O1 2.024(6)
Zn1 O2 2.043(6)
Zn1 Zn2 3.1459(16)
Zn2 C25 1.953(9)
Zn2 O1 2.019(6)
Zn2 O2 2.036(6)
Zn3 O4 2.023(6)
Zn3 N4 2.020(8)
Zn3 N3 2.022(7)
Zn3 O3 2.033(6)
Zn3 Zn4 3.1531(15)
Zn4 C27 1.973(9)
Zn4 O4 2.033(6)
Zn4 O3 2.039(6)
O1 C1 1.333(11)
O2 C8 1.303(10)
O3 C13 1.315(10)
O4 C20 1.319(10)
N1 C3 1.269(13)
N1 C6 1.486(12)
N2 C10 1.277(12)
N2 C7 1.452(11)
N3 C15 1.294(12)
N3 C18 1.450(11)
N4 C22 1.299(12)
N4 C19 1.454(11)
C1 C2 1.354(14)
C1 C4 1.478(14)
C2 C3 1.437(15)
C2 H2 0.9500
C3 C5 1.542(14)
C4 H4A 0.9800
C4 H4B 0.9800
C4 H4C 0.9800
C5 H5A 0.9800
C5 H5B 0.9800
C5 H5C 0.9800
C6 C7 1.521(14)
C6 H6A 0.9900
C6 H6B 0.9900
C7 H7A 0.9900
C7 H7B 0.9900
C8 C9 1.368(12)
C8 C11 1.500(12)
C9 C10 1.446(13)
C9 H9 0.9500
C10 C12 1.500(12)
C11 H11A 0.9800
C11 H11B 0.9800
C11 H11C 0.9800
C12 H12A 0.9800
C12 H12B 0.9800
C12 H12C 0.9800
C13 C14 1.372(12)
C13 C16 1.494(13)
C14 C15 1.425(14)
C14 H14 0.9500
C15 C17 1.512(12)
C16 H16A 0.9800
C16 H16B 0.9800
C16 H16C 0.9800
C17 H17A 0.9800
C17 H17B 0.9800
C17 H17C 0.9800
C18 C19 1.489(14)
C18 H18A 0.9900
C18 H18B 0.9900
C19 H19A 0.9900
C19 H19B 0.9900
C20 C21 1.364(13)
C20 C23 1.474(13)
C21 C22 1.422(13)
C21 H21 0.9500
C22 C24 1.521(12)
C23 H23A 0.9800
C23 H23B 0.9800
C23 H23C 0.9800
C24 H24A 0.9800
C24 H24B 0.9800
C24 H24C 0.9800
C25 C26 1.502(14)
C25 H25A 0.9900
C25 H25B 0.9900
C26 H26A 0.9800
C26 H26B 0.9800
C26 H26C 0.9800
C27 C28 1.515(14)
C27 H27A 0.9900
C27 H27B 0.9900
C28 H28A 0.9800
C28 H28B 0.9800
C28 H28C 0.9800

loop_
_geom_torsion_atom_site_label_1
_geom_torsion_atom_site_label_2
_geom_torsion_atom_site_label_3
_geom_torsion_atom_site_label_4
_geom_torsion
Zn2 I2 Cd1 I3 -86.57(4)
Zn2 I2 Cd1 I1 35.97(4)
Zn2 I2 Cd1 I4 144.52(3)
Zn4 I3 Cd1 I2 -92.91(4)
Zn4 I3 Cd1 I1 143.75(4)
Zn4 I3 Cd1 I4 35.24(4)
Zn1 I1 Cd1 I2 -35.93(4)
Zn1 I1 Cd1 I3 87.55(4)
Zn1 I1 Cd1 I4 -153.64(3)
Zn3 I4 Cd1 I2 90.05(4)
Zn3 I4 Cd1 I3 -37.57(4)
Zn3 I4 Cd1 I1 -153.23(3)
Cd1 I1 Zn1 N2 -116.8(2)
Cd1 I1 Zn1 N1 155.2(2)
Cd1 I1 Zn1 O1 60.31(18)
Cd1 I1 Zn1 O2 -21.04(17)
Cd1 I1 Zn1 Zn2 20.03(5)
Cd1 I2 Zn2 C25 157.5(4)
Cd1 I2 Zn2 O1 -60.20(18)
Cd1 I2 Zn2 O2 20.56(17)
Cd1 I2 Zn2 Zn1 -20.23(5)
N2 Zn1 Zn2 C25 -52.1(6)
N1 Zn1 Zn2 C25 61.6(6)
O1 Zn1 Zn2 C25 91.1(6)
O2 Zn1 Zn2 C25 -82.2(6)
I1 Zn1 Zn2 C25 -176.7(6)
N2 Zn1 Zn2 O1 -143.2(4)
N1 Zn1 Zn2 O1 -29.5(4)
O2 Zn1 Zn2 O1 -173.3(4)
I1 Zn1 Zn2 O1 92.2(3)
N2 Zn1 Zn2 O2 30.2(4)
N1 Zn1 Zn2 O2 143.8(4)
O1 Zn1 Zn2 O2 173.3(4)
I1 Zn1 Zn2 O2 -94.4(3)
N2 Zn1 Zn2 I2 124.7(3)
N1 Zn1 Zn2 I2 -121.7(3)
O1 Zn1 Zn2 I2 -92.2(3)
O2 Zn1 Zn2 I2 94.5(3)
I1 Zn1 Zn2 I2 0.07(6)
Cd1 I4 Zn3 O4 62.71(17)
Cd1 I4 Zn3 N4 157.4(2)
Cd1 I4 Zn3 N3 -113.7(2)
Cd1 I4 Zn3 O3 -18.53(17)
Cd1 I4 Zn3 Zn4 22.50(5)
Cd1 I3 Zn4 C27 163.9(3)
Cd1 I3 Zn4 O4 -57.12(17)
Cd1 I3 Zn4 O3 23.07(17)
Cd1 I3 Zn4 Zn3 -17.05(5)
O4 Zn3 Zn4 C27 86.2(5)
N4 Zn3 Zn4 C27 49.1(5)
N3 Zn3 Zn4 C27 -58.8(5)
O3 Zn3 Zn4 C27 -91.6(5)
I4 Zn3 Zn4 C27 174.8(5)
N4 Zn3 Zn4 O4 -37.1(4)
N3 Zn3 Zn4 O4 -145.0(4)
O3 Zn3 Zn4 O4 -177.7(4)
I4 Zn3 Zn4 O4 88.7(3)
O4 Zn3 Zn4 O3 177.7(4)
N4 Zn3 Zn4 O3 140.6(4)
N3 Zn3 Zn4 O3 32.7(4)
I4 Zn3 Zn4 O3 -93.6(3)
O4 Zn3 Zn4 I3 -92.6(3)
N4 Zn3 Zn4 I3 -129.7(3)
N3 Zn3 Zn4 I3 122.4(3)
O3 Zn3 Zn4 I3 89.7(3)
I4 Zn3 Zn4 I3 -3.91(6)
C25 Zn2 O1 C1 54.3(9)
O2 Zn2 O1 C1 178.0(8)
I2 Zn2 O1 C1 -80.6(8)
Zn1 Zn2 O1 C1 -177.7(9)
C25 Zn2 O1 Zn1 -128.0(4)
O2 Zn2 O1 Zn1 -4.3(2)
I2 Zn2 O1 Zn1 97.1(2)
N2 Zn1 O1 C1 -106.4(8)
N1 Zn1 O1 C1 -25.3(7)
O2 Zn1 O1 C1 -177.6(7)
I1 Zn1 O1 C1 79.2(6)
Zn2 Zn1 O1 C1 178.0(8)
N2 Zn1 O1 Zn2 75.6(6)
N1 Zn1 O1 Zn2 156.6(3)
O2 Zn1 O1 Zn2 4.3(2)
I1 Zn1 O1 Zn2 -98.8(2)
C25 Zn2 O2 C8 -41.9(9)
O1 Zn2 O2 C8 -170.2(8)
I2 Zn2 O2 C8 90.0(7)
Zn1 Zn2 O2 C8 -174.5(9)
C25 Zn2 O2 Zn1 132.6(4)
O1 Zn2 O2 Zn1 4.3(2)
I2 Zn2 O2 Zn1 -95.5(2)
N2 Zn1 O2 C8 19.2(6)
N1 Zn1 O2 C8 100.2(8)
O1 Zn1 O2 C8 171.2(6)
I1 Zn1 O2 C8 -87.2(6)
Zn2 Zn1 O2 C8 175.5(7)
N2 Zn1 O2 Zn2 -156.3(3)
N1 Zn1 O2 Zn2 -75.2(6)
O1 Zn1 O2 Zn2 -4.3(2)
I1 Zn1 O2 Zn2 97.3(2)
O4 Zn3 O3 C13 170.2(7)
N4 Zn3 O3 C13 97.3(8)
N3 Zn3 O3 C13 18.0(6)
I4 Zn3 O3 C13 -89.8(6)
Zn4 Zn3 O3 C13 171.7(8)
O4 Zn3 O3 Zn4 -1.5(2)
N4 Zn3 O3 Zn4 -74.4(5)
N3 Zn3 O3 Zn4 -153.6(3)
I4 Zn3 O3 Zn4 98.5(2)
C27 Zn4 O3 C13 -46.1(8)
O4 Zn4 O3 C13 -169.3(7)
I3 Zn4 O3 C13 89.4(7)
Zn3 Zn4 O3 C13 -170.8(8)
C27 Zn4 O3 Zn3 124.6(4)
O4 Zn4 O3 Zn3 1.4(2)
I3 Zn4 O3 Zn3 -99.8(2)
N4 Zn3 O4 C20 -19.7(7)
N3 Zn3 O4 C20 -98.5(8)
O3 Zn3 O4 C20 -168.1(7)
I4 Zn3 O4 C20 88.3(6)
Zn4 Zn3 O4 C20 -169.5(8)
N4 Zn3 O4 Zn4 149.8(3)
N3 Zn3 O4 Zn4 71.0(6)
O3 Zn3 O4 Zn4 1.5(2)
I4 Zn3 O4 Zn4 -102.14(19)
C27 Zn4 O4 C20 41.2(8)
O3 Zn4 O4 C20 167.0(7)
I3 Zn4 O4 C20 -94.0(7)
Zn3 Zn4 O4 C20 168.4(8)
C27 Zn4 O4 Zn3 -127.2(4)
O3 Zn4 O4 Zn3 -1.5(2)
I3 Zn4 O4 Zn3 97.6(2)
N2 Zn1 N1 C3 167.8(8)
O1 Zn1 N1 C3 17.3(8)
O2 Zn1 N1 C3 85.0(9)
I1 Zn1 N1 C3 -87.6(8)
Zn2 Zn1 N1 C3 35.3(9)
N2 Zn1 N1 C6 -12.7(6)
O1 Zn1 N1 C6 -163.2(6)
O2 Zn1 N1 C6 -95.5(7)
I1 Zn1 N1 C6 91.9(6)
Zn2 Zn1 N1 C6 -145.2(5)
N1 Zn1 N2 C10 -167.4(8)
O1 Zn1 N2 C10 -84.5(9)
O2 Zn1 N2 C10 -16.6(8)
I1 Zn1 N2 C10 89.8(8)
Zn2 Zn1 N2 C10 -35.2(9)
N1 Zn1 N2 C7 20.8(6)
O1 Zn1 N2 C7 103.6(7)
O2 Zn1 N2 C7 171.6(6)
I1 Zn1 N2 C7 -82.0(6)
Zn2 Zn1 N2 C7 153.0(5)
O4 Zn3 N3 C15 -79.9(10)
N4 Zn3 N3 C15 -160.6(8)
O3 Zn3 N3 C15 -13.4(8)
I4 Zn3 N3 C15 93.0(7)
Zn4 Zn3 N3 C15 -33.4(8)
O4 Zn3 N3 C18 104.8(7)
N4 Zn3 N3 C18 24.2(6)
O3 Zn3 N3 C18 171.4(6)
I4 Zn3 N3 C18 -82.2(6)
Zn4 Zn3 N3 C18 151.4(5)
O4 Zn3 N4 C22 9.8(8)
N3 Zn3 N4 C22 160.4(8)
O3 Zn3 N4 C22 79.3(9)
I4 Zn3 N4 C22 -93.6(7)
Zn4 Zn3 N4 C22 32.2(8)
O4 Zn3 N4 C19 -160.3(6)
N3 Zn3 N4 C19 -9.8(6)
O3 Zn3 N4 C19 -90.9(8)
I4 Zn3 N4 C19 96.3(6)
Zn4 Zn3 N4 C19 -138.0(5)
Zn2 O1 C1 C2 -162.9(8)
Zn1 O1 C1 C2 19.8(13)
Zn2 O1 C1 C4 16.7(13)
Zn1 O1 C1 C4 -160.6(7)
O1 C1 C2 C3 2.5(19)
C4 C1 C2 C3 -177.1(11)
C6 N1 C3 C2 177.0(9)
Zn1 N1 C3 C2 -3.6(14)
C6 N1 C3 C5 -3.9(14)
Zn1 N1 C3 C5 175.5(8)
C1 C2 C3 N1 -11.9(19)
C1 C2 C3 C5 169.0(12)
C3 N1 C6 C7 -178.2(8)
Zn1 N1 C6 C7 2.4(9)
C10 N2 C7 C6 162.8(8)
Zn1 N2 C7 C6 -24.9(9)
N1 C6 C7 N2 14.9(11)
Zn2 O2 C8 C9 159.3(7)
Zn1 O2 C8 C9 -14.3(12)
Zn2 O2 C8 C11 -19.6(12)
Zn1 O2 C8 C11 166.9(6)
O2 C8 C9 C10 -1.2(16)
C11 C8 C9 C10 177.6(9)
C7 N2 C10 C9 179.1(8)
Zn1 N2 C10 C9 8.1(13)
C7 N2 C10 C12 -1.1(14)
Zn1 N2 C10 C12 -172.1(7)
C8 C9 C10 N2 5.0(15)
C8 C9 C10 C12 -174.9(9)
Zn3 O3 C13 C14 -14.5(11)
Zn4 O3 C13 C14 154.4(7)
Zn3 O3 C13 C16 168.5(6)
Zn4 O3 C13 C16 -22.6(11)
O3 C13 C14 C15 -0.5(15)
C16 C13 C14 C15 176.3(9)
C18 N3 C15 C14 179.4(8)
Zn3 N3 C15 C14 4.9(13)
C18 N3 C15 C17 -1.0(14)
Zn3 N3 C15 C17 -175.5(6)
C13 C14 C15 N3 5.9(15)
C13 C14 C15 C17 -173.8(9)
C15 N3 C18 C19 150.4(9)
Zn3 N3 C18 C19 -34.3(9)
C22 N4 C19 C18 -177.2(8)
Zn3 N4 C19 C18 -6.6(10)
N3 C18 C19 N4 27.4(12)
Zn3 O4 C20 C21 16.3(12)
Zn4 O4 C20 C21 -149.9(7)
Zn3 O4 C20 C23 -165.0(6)
Zn4 O4 C20 C23 28.8(11)
O4 C20 C21 C22 3.9(15)
C23 C20 C21 C22 -174.6(9)
C19 N4 C22 C21 172.9(9)
Zn3 N4 C22 C21 3.6(13)
C19 N4 C22 C24 -7.0(14)
Zn3 N4 C22 C24 -176.3(7)
C20 C21 C22 N4 -14.9(16)
C20 C21 C22 C24 165.0(10)
O1 Zn2 C25 C26 -116.1(9)
O2 Zn2 C25 C26 141.6(8)
I2 Zn2 C25 C26 14.3(10)
Zn1 Zn2 C25 C26 -169.2(6)
O4 Zn4 C27 C28 -126.3(9)
O3 Zn4 C27 C28 133.4(8)
I3 Zn4 C27 C28 3.6(10)
Zn3 Zn4 C27 C28 -175.0(7)
